data_7011109
loop_
_publ_author_name
'Oleg Stenzel'
'Helgard G. Raubenheimer'
'Catharine Esterhuysen'

_publ_section_title
;
 Biphasic hydroformylation in new molten salts---analogies and
 differences to organic solvents
;
_journal_issue 6
_journal_name_full 'J. Chem. Soc., Dalton Trans.'
_journal_page_first 1132
_journal_page_last 1138
_journal_paper_doi 10.1039/b107720a
_journal_year 2002
_chemical_formula_moiety 'C6 H11 N2, C F3 O3 S'
_chemical_formula_sum 'C7 H11 F3 N2 O3 S'
_chemical_formula_weight 260.23
_chemical_name_systematic
; 
1,2,3-trimethylimidazolium triflate 
;
_space_group_IT_number 14
_symmetry_cell_setting monoclinic
_symmetry_space_group_name_Hall '-P 2yn'
_symmetry_space_group_name_H-M 'P 1 21/n 1'
_atom_sites_solution_hydrogens geom
_atom_sites_solution_primary direct
_atom_sites_solution_secondary difmap
_audit_creation_method SHELXL-97
_cell_angle_alpha 90.00
_cell_angle_beta 96.503(2)
_cell_angle_gamma 90.00
_cell_formula_units_Z 4
_cell_length_a 6.8313(2)
_cell_length_b 14.4530(5)
_cell_length_c 11.3689(4)
_cell_measurement_reflns_used 1972
_cell_measurement_temperature 273(2)
_cell_measurement_theta_max 27.48
_cell_measurement_theta_min 1.02
_cell_volume 1115.26(6)
_computing_cell_refinement 'DENZO-SMN (Otwinowski & Minor, 1997)'
_computing_data_collection 'COLLECT (Nonius, 1998)'
_computing_data_reduction 'DENZO-SMN (Otwinowski & Minor, 1997)'
_computing_molecular_graphics 'ORTEP-III for Windows (Farrugia,1997)'
_computing_publication_material 'SHELX-97 (Sheldrick, 1997)'
_computing_structure_refinement 'SHELXL-97 (Sheldrick, 1997)'
_computing_structure_solution 'SHELXS-97 (Sheldrick, 1990)'
_diffrn_ambient_temperature 173(2)
_diffrn_measurement_device_type 'Nonius Kappa CCD'
_diffrn_measurement_method '\f and \w scans to fill Ewald sphere'
_diffrn_radiation_monochromator graphite
_diffrn_radiation_source 'fine-focus sealed tube'
_diffrn_radiation_type MoK\a
_diffrn_radiation_wavelength 0.71073
_diffrn_reflns_av_R_equivalents 0.0201
_diffrn_reflns_av_sigmaI/netI 0.0349
_diffrn_reflns_limit_h_max 8
_diffrn_reflns_limit_h_min -4
_diffrn_reflns_limit_k_max 17
_diffrn_reflns_limit_k_min -18
_diffrn_reflns_limit_l_max 14
_diffrn_reflns_limit_l_min -14
_diffrn_reflns_number 5124
_diffrn_reflns_theta_full 27.39
_diffrn_reflns_theta_max 27.39
_diffrn_reflns_theta_min 2.29
_exptl_absorpt_coefficient_mu 0.327
_exptl_absorpt_correction_type none
_exptl_crystal_colour colourless
_exptl_crystal_density_diffrn 1.550
_exptl_crystal_density_method 'not measured'
_exptl_crystal_description prism
_exptl_crystal_F_000 536
_exptl_crystal_size_max 0.45
_exptl_crystal_size_mid 0.44
_exptl_crystal_size_min 0.40
_refine_diff_density_max 0.518
_refine_diff_density_min -0.300
_refine_diff_density_rms 0.058
_refine_ls_extinction_method none
_refine_ls_goodness_of_fit_ref 1.030
_refine_ls_hydrogen_treatment constr
_refine_ls_matrix_type full
_refine_ls_number_parameters 153
_refine_ls_number_reflns 2524
_refine_ls_number_restraints 0
_refine_ls_restrained_S_all 1.030
_refine_ls_R_factor_all 0.0580
_refine_ls_R_factor_gt 0.0425
_refine_ls_shift/su_max 0.002
_refine_ls_shift/su_mean 0.000
_refine_ls_structure_factor_coef Fsqd
_refine_ls_weighting_details 'calc w=1/[\s^2^(Fo^2^)+(0.0495P)^2^+0.7809P] where P=(Fo^2^+2Fc^2^)/3'
_refine_ls_weighting_scheme calc
_refine_ls_wR_factor_gt 0.1064
_refine_ls_wR_factor_ref 0.1149
_reflns_number_gt 1977
_reflns_number_total 2524
_reflns_threshold_expression >2sigma(I)
_cod_data_source_file b107720a.txt
_cod_data_source_block 1
_cod_original_sg_symbol_H-M 'P 21/n'
_cod_original_formula_sum 'C7 H11 F3 N2 O3 S1'
_cod_database_code 7011109

loop_
_symmetry_equiv_pos_as_xyz
'x, y, z'
'-x+1/2, y+1/2, -z+1/2'
'-x, -y, -z'
'x-1/2, -y-1/2, z-1/2'

loop_
_atom_site_label
_atom_site_type_symbol
_atom_site_fract_x
_atom_site_fract_y
_atom_site_fract_z
_atom_site_U_iso_or_equiv
_atom_site_adp_type
_atom_site_occupancy
_atom_site_symmetry_multiplicity
_atom_site_calc_flag
_atom_site_refinement_flags
_atom_site_disorder_assembly
_atom_site_disorder_group
S1 S 0.13829(7) 0.38063(3) 0.22434(4) 0.02547(16) Uani 1 1 d . . .
F1 F -0.1404(2) 0.30263(10) 0.08098(13) 0.0520(4) Uani 1 1 d . . .
F2 F -0.1422(2) 0.45069(10) 0.07470(12) 0.0490(4) Uani 1 1 d . . .
F3 F -0.2447(2) 0.38078(11) 0.22208(16) 0.0597(5) Uani 1 1 d . . .
O1 O 0.2615(2) 0.37683(11) 0.13016(15) 0.0401(4) Uani 1 1 d . . .
O2 O 0.1443(2) 0.46734(11) 0.28732(13) 0.0392(4) Uani 1 1 d . . .
O3 O 0.1426(3) 0.30022(11) 0.29829(15) 0.0480(5) Uani 1 1 d . . .
N1 N 0.1275(3) 0.37063(12) 0.62806(16) 0.0320(4) Uani 1 1 d . . .
N2 N 0.3661(3) 0.40154(12) 0.76219(15) 0.0305(4) Uani 1 1 d . . .
C1 C 0.0790(4) 0.32073(17) 0.8320(2) 0.0438(6) Uani 1 1 d . . .
H1A H -0.0473 0.2974 0.7939 0.066 Uiso 1 1 calc R . .
H1B H 0.0551 0.3671 0.8915 0.066 Uiso 1 1 calc R . .
H1C H 0.1553 0.2694 0.8702 0.066 Uiso 1 1 calc R . .
C2 C 0.1896(3) 0.36301(14) 0.74242(19) 0.0298(5) Uani 1 1 d . . .
C3 C 0.4937(3) 0.40603(15) 0.87465(19) 0.0329(5) Uani 1 1 d . . .
H31 H 0.4125 0.4087 0.9403 0.057(8) Uiso 1 1 calc R . .
H32 H 0.5765 0.4615 0.8758 0.062(8) Uiso 1 1 calc R . .
H33 H 0.5777 0.3509 0.8831 0.039(6) Uiso 1 1 calc R . .
C4 C 0.4184(4) 0.43510(16) 0.6554(2) 0.0394(5) Uani 1 1 d . . .
H4 H 0.5377 0.4659 0.6439 0.051(7) Uiso 1 1 calc R . .
C5 C 0.2717(4) 0.41627(16) 0.5729(2) 0.0392(5) Uani 1 1 d . . .
H5 H 0.2657 0.4311 0.4912 0.056(8) Uiso 1 1 calc R . .
C6 C -0.0602(3) 0.33843(17) 0.5670(2) 0.0393(5) Uani 1 1 d . . .
H61 H -0.0514 0.3359 0.4816 0.088(11) Uiso 1 1 calc R . .
H62 H -0.1654 0.3812 0.5828 0.086(12) Uiso 1 1 calc R . .
H63 H -0.0895 0.2766 0.5956 0.110(14) Uiso 1 1 calc R . .
C7 C -0.1100(3) 0.37855(14) 0.1468(2) 0.0319(5) Uani 1 1 d . . .

loop_
_atom_site_aniso_label
_atom_site_aniso_U_11
_atom_site_aniso_U_22
_atom_site_aniso_U_33
_atom_site_aniso_U_23
_atom_site_aniso_U_13
_atom_site_aniso_U_12
S1 0.0257(3) 0.0260(3) 0.0243(3) 0.00017(19) 0.00099(18) 0.00185(19)
F1 0.0564(9) 0.0403(8) 0.0560(9) -0.0123(7) -0.0083(7) -0.0183(7)
F2 0.0481(9) 0.0426(8) 0.0511(9) 0.0115(7) -0.0174(7) 0.0032(6)
F3 0.0314(8) 0.0764(12) 0.0747(11) -0.0001(9) 0.0202(8) -0.0031(7)
O1 0.0337(9) 0.0502(10) 0.0388(9) -0.0045(7) 0.0137(7) 0.0002(7)
O2 0.0429(9) 0.0360(8) 0.0369(9) -0.0129(7) -0.0027(7) -0.0017(7)
O3 0.0589(12) 0.0394(9) 0.0447(10) 0.0172(8) 0.0017(8) 0.0098(8)
N1 0.0331(10) 0.0305(9) 0.0310(9) -0.0076(7) -0.0023(8) 0.0016(7)
N2 0.0309(9) 0.0302(9) 0.0297(9) -0.0044(7) 0.0005(7) 0.0003(7)
C1 0.0516(15) 0.0410(13) 0.0420(13) 0.0030(11) 0.0197(11) -0.0063(11)
C2 0.0318(11) 0.0263(10) 0.0312(11) -0.0052(8) 0.0038(9) 0.0023(8)
C3 0.0313(11) 0.0376(11) 0.0284(11) -0.0055(9) -0.0031(9) -0.0008(9)
C4 0.0425(13) 0.0414(13) 0.0366(12) -0.0002(10) 0.0147(10) -0.0108(10)
C5 0.0523(15) 0.0382(12) 0.0282(11) 0.0020(10) 0.0101(10) -0.0051(11)
C6 0.0337(12) 0.0444(13) 0.0375(13) -0.0095(11) -0.0059(10) -0.0063(10)
C7 0.0286(11) 0.0291(10) 0.0375(12) -0.0003(9) 0.0016(9) -0.0035(8)

loop_
_atom_type_symbol
_atom_type_description
_atom_type_scat_dispersion_real
_atom_type_scat_dispersion_imag
_atom_type_scat_source
C C 0.0033 0.0016 'International Tables Vol C Tables 4.2.6.8 and 6.1.1.4'
H H 0.0000 0.0000 'International Tables Vol C Tables 4.2.6.8 and 6.1.1.4'
F F 0.0171 0.0103 'International Tables Vol C Tables 4.2.6.8 and 6.1.1.4'
N N 0.0061 0.0033 'International Tables Vol C Tables 4.2.6.8 and 6.1.1.4'
O O 0.0106 0.0060 'International Tables Vol C Tables 4.2.6.8 and 6.1.1.4'
S S 0.1246 0.1234 'International Tables Vol C Tables 4.2.6.8 and 6.1.1.4'

loop_
_geom_angle_atom_site_label_1
_geom_angle_atom_site_label_2
_geom_angle_atom_site_label_3
_geom_angle
_geom_angle_site_symmetry_1
_geom_angle_site_symmetry_3
_geom_angle_publ_flag
O3 S1 O1 115.59(10) . . ?
O3 S1 O2 114.59(10) . . ?
O1 S1 O2 114.67(10) . . ?
O3 S1 C7 103.11(10) . . ?
O1 S1 C7 103.33(10) . . ?
O2 S1 C7 103.15(10) . . ?
C2 N1 C5 108.47(18) . . ?
C2 N1 C6 127.2(2) . . ?
C5 N1 C6 124.30(19) . . ?
C2 N2 C4 108.53(18) . . ?
C2 N2 C3 127.40(19) . . ?
C4 N2 C3 124.02(18) . . ?
C2 C1 H1A 109.5 . . ?
C2 C1 H1B 109.5 . . ?
H1A C1 H1B 109.5 . . ?
C2 C1 H1C 109.5 . . ?
H1A C1 H1C 109.5 . . ?
H1B C1 H1C 109.5 . . ?
N2 C2 N1 108.40(19) . . ?
N2 C2 C1 126.0(2) . . ?
N1 C2 C1 125.6(2) . . ?
N2 C3 H31 109.5 . . ?
N2 C3 H32 109.5 . . ?
H31 C3 H32 109.5 . . ?
N2 C3 H33 109.5 . . ?
H31 C3 H33 109.5 . . ?
H32 C3 H33 109.5 . . ?
C5 C4 N2 107.3(2) . . ?
C5 C4 H4 126.3 . . ?
N2 C4 H4 126.3 . . ?
C4 C5 N1 107.25(19) . . ?
C4 C5 H5 126.4 . . ?
N1 C5 H5 126.4 . . ?
N1 C6 H61 109.5 . . ?
N1 C6 H62 109.5 . . ?
H61 C6 H62 109.5 . . ?
N1 C6 H63 109.5 . . ?
H61 C6 H63 109.5 . . ?
H62 C6 H63 109.5 . . ?
F3 C7 F2 107.47(18) . . ?
F3 C7 F1 107.90(17) . . ?
F2 C7 F1 107.21(18) . . ?
F3 C7 S1 111.30(16) . . ?
F2 C7 S1 111.46(14) . . ?
F1 C7 S1 111.29(15) . . ?

loop_
_geom_bond_atom_site_label_1
_geom_bond_atom_site_label_2
_geom_bond_distance
_geom_bond_site_symmetry_2
_geom_bond_publ_flag
S1 O3 1.4327(16) . ?
S1 O1 1.4358(16) . ?
S1 O2 1.4417(15) . ?
S1 C7 1.821(2) . ?
F1 C7 1.331(2) . ?
F2 C7 1.329(2) . ?
F3 C7 1.326(3) . ?
N1 C2 1.326(3) . ?
N1 C5 1.392(3) . ?
N1 C6 1.463(3) . ?
N2 C2 1.324(3) . ?
N2 C4 1.391(3) . ?
N2 C3 1.465(3) . ?
C1 C2 1.468(3) . ?
C1 H1A 0.9800 . ?
C1 H1B 0.9800 . ?
C1 H1C 0.9800 . ?
C3 H31 0.9800 . ?
C3 H32 0.9800 . ?
C3 H33 0.9800 . ?
C4 C5 1.321(3) . ?
C4 H4 0.9500 . ?
C5 H5 0.9500 . ?
C6 H61 0.9800 . ?
C6 H62 0.9800 . ?
C6 H63 0.9800 . ?

loop_
_cod_related_entry_id
_cod_related_entry_database
_cod_related_entry_code
1 ChemSpider 16061334
